data_4125470
loop_
_publ_author_name
'Langeslay, Ryan R.'
'Chen, Guo P.'
'Windorff, Cory J.'
'Chan, Alan K.'
'Ziller, Joseph W.'
'Furche, Filipp'
'Evans, William J.'

_publ_section_title
;
 Synthesis, Structure, and Reactivity of the Sterically Crowded Th(3+)
 Complex (C5Me5)3Th Including Formation of the Thorium Carbonyl,
 [(C5Me5)3Th(CO)][BPh4].
;
_journal_issue 9
_journal_name_full 'Journal of the American Chemical Society'
_journal_page_first 3387
_journal_page_last 3398
_journal_paper_doi 10.1021/jacs.6b10826
_journal_volume 139
_journal_year 2017
_chemical_formula_sum 'C31 H48 Th'
_chemical_formula_weight 652.73
_chemical_name_systematic
; 
 ? 
;
_space_group_crystal_system hexagonal
_space_group_IT_number 176
_space_group_name_Hall '-P 6c'
_space_group_name_H-M_alt 'P 63/m'
_symmetry_space_group_name_Hall '-P 6c'
_symmetry_space_group_name_H-M 'P 63/m'
_atom_sites_solution_hydrogens geom
_atom_sites_solution_primary direct
_atom_sites_solution_secondary difmap
_audit_creation_method SHELXL-2014
_cell_angle_alpha 90
_cell_angle_beta 90
_cell_angle_gamma 120
_cell_formula_units_Z 2
_cell_length_a 10.0524(9)
_cell_length_b 10.0524(9)
_cell_length_c 15.4433(15)
_cell_measurement_reflns_used 4483
_cell_measurement_temperature 143(2)
_cell_measurement_theta_max 25.73
_cell_measurement_theta_min 2.34
_cell_volume 1351.5(2)
_computing_cell_refinement 'Bruker SAINT 8.34a, 2013'
_computing_data_collection 'Bruker APEX2 2013.10-0, 2013'
_computing_data_reduction 'Bruker SAINT 8.34a, 2013'
_computing_molecular_graphics 'Bruker SHELXTL'
_computing_publication_material 'Bruker SHELXTL'
_computing_structure_refinement 'SHELXL-2014 (Sheldrick, 2014)'
_computing_structure_solution 'Bruker SHELXTL 2013/1'
_diffrn_ambient_temperature 143(2)
_diffrn_measured_fraction_theta_full 0.999
_diffrn_measured_fraction_theta_max 0.999
_diffrn_measurement_device_type 'Bruker SMART APEX II CCD'
_diffrn_measurement_method '\f and \w scans'
_diffrn_radiation_type MoK\a
_diffrn_radiation_wavelength 0.71073
_diffrn_reflns_av_R_equivalents 0.0440
_diffrn_reflns_av_unetI/netI 0.0175
_diffrn_reflns_Laue_measured_fraction_full 0.999
_diffrn_reflns_Laue_measured_fraction_max 0.999
_diffrn_reflns_limit_h_max 12
_diffrn_reflns_limit_h_min -12
_diffrn_reflns_limit_k_max 12
_diffrn_reflns_limit_k_min -12
_diffrn_reflns_limit_l_max 19
_diffrn_reflns_limit_l_min -19
_diffrn_reflns_number 13670
_diffrn_reflns_point_group_measured_fraction_full 0.999
_diffrn_reflns_point_group_measured_fraction_max 0.999
_diffrn_reflns_theta_full 25.500
_diffrn_reflns_theta_max 26.364
_diffrn_reflns_theta_min 2.339
_diffrn_source 'fine-focus sealed tube'
_exptl_absorpt_coefficient_mu 5.533
_exptl_absorpt_correction_T_max 0.4311
_exptl_absorpt_correction_T_min 0.3381
_exptl_absorpt_correction_type multi-scan
_exptl_absorpt_process_details 'Bruker SADABS 2012/1'
_exptl_crystal_colour colorless
_exptl_crystal_density_diffrn 1.604
_exptl_crystal_density_meas ?
_exptl_crystal_density_method not_measured
_exptl_crystal_description hexagonal
_exptl_crystal_F_000 648
_exptl_crystal_size_max 0.130
_exptl_crystal_size_mid 0.124
_exptl_crystal_size_min 0.033
_refine_diff_density_max 2.161
_refine_diff_density_min -5.816
_refine_diff_density_rms 0.175
_refine_ls_extinction_method none
_refine_ls_goodness_of_fit_ref 1.178
_refine_ls_hydrogen_treatment constr
_refine_ls_matrix_type full
_refine_ls_number_parameters 58
_refine_ls_number_reflns 962
_refine_ls_number_restraints 0
_refine_ls_restrained_S_all 1.178
_refine_ls_R_factor_all 0.0469
_refine_ls_R_factor_gt 0.0333
_refine_ls_shift/su_max 0.000
_refine_ls_shift/su_mean 0.000
_refine_ls_structure_factor_coef Fsqd
_refine_ls_weighting_details 'w=1/[\s^2^(Fo^2^)+(0.0003P)^2^+13.0726P] where P=(Fo^2^+2Fc^2^)/3'
_refine_ls_weighting_scheme calc
_refine_ls_wR_factor_gt 0.0690
_refine_ls_wR_factor_ref 0.0840
_reflns_Friedel_coverage 0.000
_reflns_number_gt 815
_reflns_number_total 962
_reflns_threshold_expression 'I > 2\s(I)'
_cod_data_source_file ja6b10826_si_002.cif
_cod_data_source_block rrl18
_cod_depositor_comments
;
The following automatic conversions were performed:

'_exptl_crystal_density_meas' value 'not_measured' was changed to '?'
- the value is perceived as not measured.

Automatic conversion script
Id: cif_fix_values 4973 2017-02-22 13:04:09Z antanas 

 Adding full bibliography for 4125468--4125470.cif.
;
_cod_original_cell_volume 1351.5(3)
_cod_database_code 4125470
_shelx_space_group_comment
; 
The symmetry employed for this shelxl refinement is uniquely defined 
by the following loop, which should always be used as a source of 
symmetry information in preference to the above space-group names. 
They are only intended as comments. 
;
_shelx_estimated_absorpt_t_min 0.533
_shelx_estimated_absorpt_t_max 0.838
_shelxl_version_number 2014-3

loop_
_space_group_symop_operation_xyz
'x, y, z'
'-y, x-y, z'
'-x+y, -x, z'
'-x, -y, z+1/2'
'y, -x+y, z+1/2'
'x-y, x, z+1/2'
'-x, -y, -z'
'y, -x+y, -z'
'x-y, x, -z'
'x, y, -z-1/2'
'-y, x-y, -z-1/2'
'-x+y, -x, -z-1/2'

loop_
_atom_site_label
_atom_site_type_symbol
_atom_site_fract_x
_atom_site_fract_y
_atom_site_fract_z
_atom_site_U_iso_or_equiv
_atom_site_adp_type
_atom_site_occupancy
_atom_site_site_symmetry_order
_atom_site_calc_flag
_atom_site_refinement_flags_posn
_atom_site_refinement_flags_adp
_atom_site_refinement_flags_occupancy
Th1 Th 0.3333 0.6667 0.2500 0.0354(2) Uani 1 6 d S T P
C1 C 0.1389(8) 0.3293(8) 0.2500 0.0263(18) Uani 1 2 d S T P
C2 C 0.2339(7) 0.3684(7) 0.1758(4) 0.0274(13) Uani 1 1 d . . .
C3 C 0.3866(6) 0.4223(6) 0.2051(4) 0.0225(11) Uani 1 1 d . . .
C4 C -0.0318(9) 0.2192(9) 0.2500 0.042(3) Uani 1 2 d S T P
H4A H -0.0724 0.2118 0.1914 0.063 Uiso 0.5 1 calc R U P
H4B H -0.0819 0.2566 0.2897 0.063 Uiso 0.5 1 calc R U P
H4C H -0.0522 0.1176 0.2689 0.063 Uiso 0.5 1 calc R U P
C5 C 0.1795(11) 0.3229(13) 0.0852(5) 0.077(3) Uani 1 1 d . . .
H5A H 0.0727 0.2996 0.0805 0.116 Uiso 1 1 calc R U .
H5B H 0.1858 0.2318 0.0696 0.116 Uiso 1 1 calc R U .
H5C H 0.2440 0.4075 0.0459 0.116 Uiso 1 1 calc R U .
C6 C 0.5108(7) 0.4361(7) 0.1447(4) 0.0349(15) Uani 1 1 d . . .
H6A H 0.5965 0.4432 0.1787 0.052 Uiso 1 1 calc R U .
H6B H 0.5472 0.5285 0.1091 0.052 Uiso 1 1 calc R U .
H6C H 0.4694 0.3454 0.1072 0.052 Uiso 1 1 calc R U .
C7 C 0.3333 0.6667 0.0767(10) 0.021(4) Uani 0.5 3 d S T P
H7A H 0.4005 0.6291 0.0556 0.031 Uiso 0.1667 1 calc R U P
H7B H 0.3709 0.7714 0.0556 0.031 Uiso 0.1667 1 calc R U P
H7C H 0.2286 0.5995 0.0556 0.031 Uiso 0.1667 1 calc R U P

loop_
_atom_site_aniso_label
_atom_site_aniso_U_11
_atom_site_aniso_U_22
_atom_site_aniso_U_33
_atom_site_aniso_U_23
_atom_site_aniso_U_13
_atom_site_aniso_U_12
Th1 0.00921(18) 0.00921(18) 0.0878(5) 0.000 0.000 0.00460(9)
C1 0.015(4) 0.011(3) 0.053(5) 0.000 0.000 0.006(3)
C2 0.026(3) 0.027(3) 0.034(3) -0.006(3) -0.004(3) 0.017(2)
C3 0.021(3) 0.018(2) 0.032(3) 0.001(2) 0.004(2) 0.012(2)
C4 0.018(4) 0.016(4) 0.086(8) 0.000 0.000 0.005(3)
C5 0.072(6) 0.145(10) 0.049(5) -0.042(6) -0.030(5) 0.079(7)
C6 0.031(3) 0.029(3) 0.049(4) 0.003(3) 0.012(3) 0.018(3)
C7 0.030(6) 0.030(6) 0.001(7) 0.000 0.000 0.015(3)

loop_
_atom_type_symbol
_atom_type_description
_atom_type_scat_dispersion_real
_atom_type_scat_dispersion_imag
_atom_type_scat_source
C C 0.0033 0.0016 'International Tables Vol C Tables 4.2.6.8 and 6.1.1.4'
H H 0.0000 0.0000 'International Tables Vol C Tables 4.2.6.8 and 6.1.1.4'
Th Th -7.2400 8.8979 'International Tables Vol C Tables 4.2.6.8 and 6.1.1.4'

loop_
_geom_angle_atom_site_label_1
_geom_angle_atom_site_label_2
_geom_angle_atom_site_label_3
_geom_angle
_geom_angle_site_symmetry_1
_geom_angle_site_symmetry_3
Cnt Th1 C7 90.00 . .
Cnt Th1 Cnt 120.00 . .
C7 Th1 C7 180.0 10_556 .
C7 Th1 C3 75.90(11) . .
C7 Th1 C3 104.10(11) 10_556 3_565
C3 Th1 C3 28.2(2) 3_565 12_566
C3 Th1 C3 121.98(3) 3_565 11_666
C3 Th1 C3 114.27(9) 12_566 11_666
C7 Th1 C2 113.45(12) 10_556 3_565
C7 Th1 C2 66.55(12) . 3_565
C3 Th1 C2 46.92(16) 12_566 3_565
C3 Th1 C2 96.65(15) 11_666 3_565
C3 Th1 C2 85.53(15) 2_665 3_565
C3 Th1 C2 149.07(15) 10_556 3_565
C3 Th1 C2 131.61(16) . 3_565
C2 Th1 C2 125.39(6) 3_565 11_666
C2 Th1 C2 105.22(14) 12_566 11_666
C2 Th1 C2 105.22(14) 3_565 2_665
C2 Th1 C2 125.39(6) 12_566 2_665
C2 Th1 C2 46.9(2) 11_666 2_665
C3 Th1 C2 28.74(15) . .
C3 Th1 C1 46.40(17) 3_565 3_565
C3 Th1 C1 75.77(17) 2_665 3_565
C3 Th1 C1 159.30(15) . 3_565
C2 Th1 C1 28.08(14) 12_566 3_565
C2 Th1 C1 102.91(17) 2_665 3_565
C2 Th1 C1 131.22(17) . 3_565
C7 Th1 C1 90.000(2) . 2_665
C3 Th1 C1 159.30(15) 3_565 2_665
C3 Th1 C1 46.40(17) . .
C3 Th1 C1 75.77(17) . 2_665
C1 Th1 C1 120.0 2_665 .
C2 Th1 C1 102.91(17) 3_565 .
C2 C1 C2 108.2(7) 10_556 .
C2 C1 C4 124.5(4) . .
C2 C1 Th1 73.3(4) . .
C4 C1 Th1 134.5(5) . .
C1 C2 C3 107.3(5) . .
C1 C2 C5 125.6(6) . .
C3 C2 C5 125.2(6) . .
C1 C2 Th1 78.6(4) . .
C3 C2 Th1 74.3(3) . .
C5 C2 Th1 125.2(5) . .
C3 C3 C2 108.6(3) 10_556 .
C3 C3 C6 128.2(3) 10_556 .
C2 C3 C6 121.6(5) . .
C3 C3 Th1 75.90(11) 10_556 .
C2 C3 Th1 76.9(3) . .
C6 C3 Th1 125.1(4) . .

loop_
_geom_bond_atom_site_label_1
_geom_bond_atom_site_label_2
_geom_bond_distance
_geom_bond_site_symmetry_2
Th1 Cnt 2.620 .
Th1 C7 2.676(15) .
Th1 C3 2.849(5) .
Th1 C2 2.882(6) .
Th1 C1 2.949(7) .
C1 C2 1.416(7) .
C1 C4 1.507(10) .
C2 C3 1.423(7) .
C2 C5 1.488(9) .
C3 C3 1.388(11) 10_556
C3 C6 1.509(7) .
